data_7712547
loop_
_publ_author_name
'Claude, Guilhem'
'Kulitzki, Erika'
'Hagenbach, Adelheid'
'Roca Jungfer, Maximilian'
'Figueroa, Joshua S.'
'Abram, Ulrich'

_publ_section_title
;
 Phenylimido Complexes of Rhenium: Fluorine Substituents Provide
 Protection, Reactivity and Solubility
;
_journal_name_full 'Dalton Transactions'
_journal_paper_doi 10.1039/D3DT00446E
_journal_year 2023
_chemical_formula_moiety '2(C14.5 H14 Cl1.5 F0.5 N P0.5 Re0.5)'
_chemical_formula_sum 'C29 H28 Cl3 F N2 P Re'
_chemical_formula_weight 747.05
_space_group_crystal_system triclinic
_space_group_IT_number 2
_space_group_name_Hall '-P 1'
_space_group_name_H-M_alt 'P -1'
_atom_sites_solution_hydrogens geom
_atom_sites_solution_primary dual
_audit_creation_date 2022-11-04
_audit_creation_method
;
Olex2 1.3
(compiled 2019.09.11 svn.r3662 for OlexSys, GUI svn.r5938)
;
_audit_update_record
;
2023-01-17 deposited with the CCDC.	2023-03-07 downloaded from the CCDC.
;
_cell_angle_alpha 70.369(4)
_cell_angle_beta 83.840(5)
_cell_angle_gamma 89.494(5)
_cell_formula_units_Z 4
_cell_length_a 10.2945(6)
_cell_length_b 14.5070(8)
_cell_length_c 21.6560(12)
_cell_measurement_reflns_used 23487
_cell_measurement_temperature 200
_cell_measurement_theta_max 27.19
_cell_measurement_theta_min 3.34
_cell_volume 3027.3(3)
_computing_cell_refinement 'STOE X-AREA'
_computing_data_collection 'STOE X-AREA'
_computing_data_reduction 'STOE X-RED'
_computing_molecular_graphics 'Olex2 1.3 (Dolomanov et al., 2009)'
_computing_publication_material 'Olex2 1.3 (Dolomanov et al., 2009)'
_computing_structure_refinement 'XL n/a (Sheldrick, 2008)'
_computing_structure_solution 'XT  (Sheldrick, 2015)'
_diffrn_ambient_temperature 200.0
_diffrn_detector_area_resol_mean 10.42
_diffrn_measured_fraction_theta_full 0.994
_diffrn_measured_fraction_theta_max 0.990
_diffrn_measurement_details
;
 23 frames, detector distance = 120 mm
;
_diffrn_measurement_device 'STOE IPDS 2T'
_diffrn_measurement_device_type 'STOE IPDS 2T'
_diffrn_measurement_method '\f and \w scans''
_diffrn_radiation_type MoK\a
_diffrn_radiation_wavelength 0.71073
_diffrn_reflns_av_R_equivalents 0.0368
_diffrn_reflns_av_unetI/netI 0.0481
_diffrn_reflns_Laue_measured_fraction_full 0.994
_diffrn_reflns_Laue_measured_fraction_max 0.990
_diffrn_reflns_limit_h_max 12
_diffrn_reflns_limit_h_min -12
_diffrn_reflns_limit_k_max 16
_diffrn_reflns_limit_k_min -17
_diffrn_reflns_limit_l_max 26
_diffrn_reflns_limit_l_min -26
_diffrn_reflns_number 25804
_diffrn_reflns_point_group_measured_fraction_full 0.994
_diffrn_reflns_point_group_measured_fraction_max 0.990
_diffrn_reflns_theta_full 25.242
_diffrn_reflns_theta_max 26.077
_diffrn_reflns_theta_min 3.345
_exptl_absorpt_coefficient_mu 4.358
_exptl_absorpt_correction_T_max 0.7537
_exptl_absorpt_correction_T_min 0.4635
_exptl_absorpt_correction_type integration
_exptl_absorpt_process_details 'STOE X-RED & X-SHAPE'
_exptl_crystal_colour 'light blue'
_exptl_crystal_colour_modifier light
_exptl_crystal_colour_primary blue
_exptl_crystal_density_diffrn 1.639
_exptl_crystal_description plate
_exptl_crystal_F_000 1464
_exptl_crystal_size_max 0.28
_exptl_crystal_size_mid 0.17
_exptl_crystal_size_min 0.08
_refine_diff_density_max 0.530
_refine_diff_density_min -0.782
_refine_diff_density_rms 0.087
_refine_ls_extinction_method none
_refine_ls_goodness_of_fit_ref 0.888
_refine_ls_hydrogen_treatment constr
_refine_ls_matrix_type full
_refine_ls_number_parameters 667
_refine_ls_number_reflns 11870
_refine_ls_number_restraints 0
_refine_ls_restrained_S_all 0.888
_refine_ls_R_factor_all 0.0413
_refine_ls_R_factor_gt 0.0235
_refine_ls_shift/su_max 0.004
_refine_ls_shift/su_mean 0.000
_refine_ls_structure_factor_coef Fsqd
_refine_ls_weighting_details 'w=1/[\s^2^(Fo^2^)+(0.0178P)^2^] where P=(Fo^2^+2Fc^2^)/3'
_refine_ls_weighting_scheme calc
_refine_ls_wR_factor_gt 0.0411
_refine_ls_wR_factor_ref 0.0439
_reflns_Friedel_coverage 0.000
_reflns_number_gt 9046
_reflns_number_total 11870
_reflns_threshold_expression 'I > 2\s(I)'
_cod_data_source_file d3dt00446e2.cif
_cod_data_source_block renphf_tbi
_cod_database_code 7712547
_shelx_shelxl_version_number 2017/1
_shelx_space_group_comment
;
The symmetry employed for this shelxl refinement is uniquely defined
by the following loop, which should always be used as a source of
symmetry information in preference to the above space-group names.
They are only intended as comments.
;
_olex2_refinement_description
;
1. Fixed Uiso
 At 1.2 times of:
  All C(H) groups
 At 1.5 times of:
  All C(H,H,H) groups
2.a Me refined with riding coordinates:
 C8(H8A,H8B,H8C), C10(H10A,H10B,H10C), C9(H9A,H9B,H9C), C18(H18A,H18B,H18C),
 C19(H19A,H19B,H19C), C20(H20A,H20B,H20C)
2.b Aromatic/amide H refined with riding coordinates:
 C40(H40), C44(H44), C43(H43), C41(H41), C12(H12), C13(H13), C16(H16),
 C15(H15), C58(H58), C61(H61), C52(H52), C50(H50), C46(H46), C62(H62), C48(H48),
  C54(H54), C49(H49), C56(H56), C60(H60), C47(H47), C53(H53), C59(H59),
 C55(H55), C32(H32), C22(H22), C26(H26), C38(H38), C35(H35), C34(H34), C25(H25),
  C37(H37), C30(H30), C28(H28), C29(H29), C36(H36), C31(H31), C23(H23), C24(H24)
;
_olex2_submission_special_instructions 'No special instructions were received'

loop_
_space_group_symop_operation_xyz
'x, y, z'
'-x, -y, -z'

loop_
_atom_site_label
_atom_site_type_symbol
_atom_site_fract_x
_atom_site_fract_y
_atom_site_fract_z
_atom_site_U_iso_or_equiv
_atom_site_adp_type
_atom_site_occupancy
_atom_site_site_symmetry_order
_atom_site_calc_flag
_atom_site_refinement_flags_posn
_atom_site_refinement_flags_adp
_atom_site_refinement_flags_occupancy
_atom_site_disorder_assembly
_atom_site_disorder_group
Re2 Re 0.55432(2) 0.31706(2) 0.71929(2) 0.02305(4) Uani 1 1 d . . . . .
Re1 Re 0.88863(2) 0.75190(2) 0.79040(2) 0.02464(4) Uani 1 1 d . . . . .
Cl5 Cl 0.45866(8) 0.27718(6) 0.63539(4) 0.03176(19) Uani 1 1 d . . . . .
Cl4 Cl 0.69596(8) 0.17777(6) 0.73914(4) 0.0345(2) Uani 1 1 d . . . . .
P1 P 0.82130(8) 0.80359(7) 0.88592(4) 0.02678(19) Uani 1 1 d . . . . .
Cl3 Cl 0.97326(10) 0.69034(8) 0.70327(5) 0.0459(2) Uani 1 1 d . . . . .
P2 P 0.73546(8) 0.39885(6) 0.63654(4) 0.02511(19) Uani 1 1 d . . . . .
C2 C 0.6375(3) 0.3201(3) 0.80023(19) 0.0337(8) Uani 1 1 d . . . . .
C1 C 1.0039(3) 0.8719(3) 0.74203(17) 0.0316(8) Uani 1 1 d . . . . .
N10 N 0.7676(3) 0.8151(2) 0.74662(14) 0.0266(6) Uani 1 1 d . . . . .
Cl1 Cl 1.08350(8) 0.70128(7) 0.84297(5) 0.0404(2) Uani 1 1 d . . . . .
N1 N 1.0668(3) 0.9388(2) 0.70856(16) 0.0404(8) Uani 1 1 d . . . . .
N20 N 0.4865(2) 0.4272(2) 0.71497(13) 0.0248(6) Uani 1 1 d . . . . .
C8 C 0.8489(5) 0.3167(4) 0.9153(3) 0.0712(16) Uani 1 1 d . . . . .
H8A H 0.871403 0.301196 0.960459 0.107 Uiso 1 1 calc R U . . .
H8B H 0.902415 0.278434 0.893094 0.107 Uiso 1 1 calc R U . . .
H8C H 0.865554 0.386691 0.891170 0.107 Uiso 1 1 calc R U . . .
C10 C 0.6758(7) 0.1821(4) 0.9489(3) 0.092(2) Uani 1 1 d . . . . .
H10A H 0.693580 0.160877 0.995111 0.138 Uiso 1 1 calc R U . . .
H10B H 0.583684 0.168036 0.946864 0.138 Uiso 1 1 calc R U . . .
H10C H 0.731360 0.146775 0.925269 0.138 Uiso 1 1 calc R U . . .
N2 N 0.6753(3) 0.3158(2) 0.84896(16) 0.0403(8) Uani 1 1 d . . . . .
C40 C 0.3489(4) 0.5661(3) 0.6910(2) 0.0428(10) Uani 1 1 d . . . . .
H40 H 0.296621 0.536636 0.668748 0.051 Uiso 1 1 calc R U . . .
C39 C 0.4557(3) 0.5179(2) 0.71926(16) 0.0259(7) Uani 1 1 d . . . . .
C44 C 0.5342(4) 0.5623(3) 0.7508(2) 0.0367(9) Uani 1 1 d . . . . .
H44 H 0.607716 0.529797 0.770337 0.044 Uiso 1 1 calc R U . . .
C42 C 0.3977(4) 0.6984(3) 0.7254(2) 0.0402(9) Uani 1 1 d . . . . .
C43 C 0.5037(4) 0.6533(3) 0.7532(2) 0.0456(10) Uani 1 1 d . . . . .
H43 H 0.556320 0.684554 0.774211 0.055 Uiso 1 1 calc R U . . .
C41 C 0.3184(4) 0.6567(3) 0.6951(2) 0.0493(11) Uani 1 1 d . . . . .
H41 H 0.243651 0.689445 0.677100 0.059 Uiso 1 1 calc R U . . .
F2 F 0.3701(3) 0.78902(18) 0.72708(14) 0.0614(7) Uani 1 1 d . . . . .
Cl2 Cl 0.78623(9) 0.59286(6) 0.84353(5) 0.0391(2) Uani 1 1 d . . . . .
C11 C 0.6981(3) 0.8775(3) 0.69839(17) 0.0291(8) Uani 1 1 d . . . . .
C12 C 0.6852(4) 0.8528(3) 0.6429(2) 0.0491(11) Uani 1 1 d . . . . .
H12 H 0.717525 0.792851 0.639693 0.059 Uiso 1 1 calc R U . . .
C13 C 0.6244(5) 0.9170(4) 0.5921(2) 0.0621(14) Uani 1 1 d . . . . .
H13 H 0.614873 0.902225 0.553243 0.075 Uiso 1 1 calc R U . . .
C14 C 0.5785(4) 1.0018(3) 0.5991(2) 0.0462(11) Uani 1 1 d . . . . .
C16 C 0.6478(4) 0.9627(3) 0.70508(19) 0.0360(9) Uani 1 1 d . . . . .
H16 H 0.654869 0.977685 0.744092 0.043 Uiso 1 1 calc R U . . .
C15 C 0.5865(4) 1.0263(3) 0.6536(2) 0.0417(10) Uani 1 1 d . . . . .
H15 H 0.551206 1.085522 0.656746 0.050 Uiso 1 1 calc R U . . .
Cl6 Cl 0.38788(9) 0.20877(7) 0.79556(5) 0.0378(2) Uani 1 1 d . . . . .
C7 C 0.7047(5) 0.2915(3) 0.91715(19) 0.0506(12) Uani 1 1 d . . . . .
C57 C 0.6994(3) 0.5264(2) 0.59559(16) 0.0269(7) Uani 1 1 d . . . . .
C58 C 0.7873(4) 0.6034(3) 0.58538(19) 0.0356(9) Uani 1 1 d . . . . .
H58 H 0.867186 0.591768 0.604594 0.043 Uiso 1 1 calc R U . . .
C61 C 0.5529(4) 0.6392(3) 0.53042(19) 0.0420(10) Uani 1 1 d . . . . .
H61 H 0.471584 0.651765 0.512591 0.050 Uiso 1 1 calc R U . . .
C51 C 0.8900(3) 0.3961(3) 0.67040(18) 0.0301(8) Uani 1 1 d . . . . .
C52 C 0.9946(3) 0.3432(3) 0.6548(2) 0.0417(10) Uani 1 1 d . . . . .
H52 H 0.990066 0.314103 0.621805 0.050 Uiso 1 1 calc R U . . .
C50 C 0.7674(4) 0.2592(3) 0.57181(19) 0.0365(9) Uani 1 1 d . . . . .
H50 H 0.735269 0.212011 0.612948 0.044 Uiso 1 1 calc R U . . .
C46 C 0.8208(4) 0.4250(3) 0.50424(19) 0.0404(9) Uani 1 1 d . . . . .
H46 H 0.825267 0.492668 0.498831 0.048 Uiso 1 1 calc R U . . .
C62 C 0.5811(3) 0.5448(3) 0.56766(18) 0.0343(8) Uani 1 1 d . . . . .
H62 H 0.520432 0.492480 0.574289 0.041 Uiso 1 1 calc R U . . .
C45 C 0.7758(3) 0.3573(3) 0.56544(17) 0.0295(8) Uani 1 1 d . . . . .
C48 C 0.8529(4) 0.2977(4) 0.4577(2) 0.0497(11) Uani 1 1 d . . . . .
H48 H 0.880475 0.277119 0.421203 0.060 Uiso 1 1 calc R U . . .
C54 C 1.1139(4) 0.3768(3) 0.7342(2) 0.0523(12) Uani 1 1 d . . . . .
H54 H 1.189324 0.368429 0.757002 0.063 Uiso 1 1 calc R U . . .
C49 C 0.8062(4) 0.2297(3) 0.5177(2) 0.0459(10) Uani 1 1 d . . . . .
H49 H 0.800436 0.162402 0.522229 0.055 Uiso 1 1 calc R U . . .
C56 C 0.9016(3) 0.4409(3) 0.71711(19) 0.0369(9) Uani 1 1 d . . . . .
H56 H 0.831607 0.477763 0.727989 0.044 Uiso 1 1 calc R U . . .
C60 C 0.6412(4) 0.7151(3) 0.5190(2) 0.0466(11) Uani 1 1 d . . . . .
H60 H 0.622345 0.779250 0.491955 0.056 Uiso 1 1 calc R U . . .
C47 C 0.8592(4) 0.3942(4) 0.4511(2) 0.0485(11) Uani 1 1 d . . . . .
H47 H 0.890143 0.441060 0.409600 0.058 Uiso 1 1 calc R U . . .
C53 C 1.1053(4) 0.3332(3) 0.6876(3) 0.0527(12) Uani 1 1 d . . . . .
H53 H 1.175581 0.295838 0.677596 0.063 Uiso 1 1 calc R U . . .
C59 C 0.7579(4) 0.6979(3) 0.5468(2) 0.0443(10) Uani 1 1 d . . . . .
H59 H 0.818148 0.750675 0.539636 0.053 Uiso 1 1 calc R U . . .
C55 C 1.0144(4) 0.4323(3) 0.7480(2) 0.0472(11) Uani 1 1 d . . . . .
H55 H 1.022589 0.464992 0.778753 0.057 Uiso 1 1 calc R U . . .
C9 C 0.6176(6) 0.3530(4) 0.9482(2) 0.0726(15) Uani 1 1 d . . . . .
H9A H 0.634713 0.338609 0.994153 0.109 Uiso 1 1 calc R U . . .
H9B H 0.636252 0.422583 0.923645 0.109 Uiso 1 1 calc R U . . .
H9C H 0.525725 0.337330 0.946996 0.109 Uiso 1 1 calc R U . . .
C32 C 0.8652(4) 0.6225(3) 0.98245(19) 0.0411(9) Uani 1 1 d . . . . .
H32 H 0.906252 0.603307 0.947409 0.049 Uiso 1 1 calc R U . . .
C27 C 0.8174(3) 0.7160(3) 0.96970(17) 0.0311(8) Uani 1 1 d . . . . .
C22 C 0.9095(4) 0.9987(3) 0.8353(2) 0.0397(9) Uani 1 1 d . . . . .
H22 H 0.853530 1.004767 0.802054 0.048 Uiso 1 1 calc R U . . .
C33 C 0.6515(3) 0.8418(3) 0.88274(17) 0.0316(8) Uani 1 1 d . . . . .
C26 C 1.0027(4) 0.9019(3) 0.9327(2) 0.0410(9) Uani 1 1 d . . . . .
H26 H 1.009914 0.841825 0.967452 0.049 Uiso 1 1 calc R U . . .
C38 C 0.5619(3) 0.7753(3) 0.87660(19) 0.0412(10) Uani 1 1 d . . . . .
H38 H 0.589103 0.712217 0.877477 0.049 Uiso 1 1 calc R U . . .
C35 C 0.4783(5) 0.9565(4) 0.8753(2) 0.0700(17) Uani 1 1 d . . . . .
H35 H 0.449364 1.019126 0.874710 0.084 Uiso 1 1 calc R U . . .
C21 C 0.9165(3) 0.9084(3) 0.88534(18) 0.0324(8) Uani 1 1 d . . . . .
C34 C 0.6091(4) 0.9323(3) 0.8835(2) 0.0482(11) Uani 1 1 d . . . . .
H34 H 0.668126 0.977633 0.889636 0.058 Uiso 1 1 calc R U . . .
C25 C 1.0772(4) 0.9835(4) 0.9286(3) 0.0550(12) Uani 1 1 d . . . . .
H25 H 1.136291 0.978118 0.960384 0.066 Uiso 1 1 calc R U . . .
C37 C 0.4329(4) 0.8005(4) 0.8692(2) 0.0572(13) Uani 1 1 d . . . . .
H37 H 0.372228 0.754612 0.864957 0.069 Uiso 1 1 calc R U . . .
C30 C 0.7967(4) 0.5845(4) 1.0979(2) 0.0516(12) Uani 1 1 d . . . . .
H30 H 0.790425 0.539904 1.141863 0.062 Uiso 1 1 calc R U . . .
C28 C 0.7591(4) 0.7420(3) 1.0218(2) 0.0450(10) Uani 1 1 d . . . . .
H28 H 0.725161 0.805607 1.013570 0.054 Uiso 1 1 calc R U . . .
C29 C 0.7494(4) 0.6769(4) 1.0856(2) 0.0530(12) Uani 1 1 d . . . . .
H29 H 0.710093 0.696124 1.120939 0.064 Uiso 1 1 calc R U . . .
C36 C 0.3924(5) 0.8908(5) 0.8680(2) 0.0669(16) Uani 1 1 d . . . . .
H36 H 0.304233 0.908030 0.862115 0.080 Uiso 1 1 calc R U . . .
C31 C 0.8527(4) 0.5565(3) 1.0471(2) 0.0519(12) Uani 1 1 d . . . . .
H31 H 0.883339 0.491922 1.055717 0.062 Uiso 1 1 calc R U . . .
C23 C 0.9828(4) 1.0793(3) 0.8334(2) 0.0504(11) Uani 1 1 d . . . . .
H23 H 0.974650 1.140530 0.799839 0.061 Uiso 1 1 calc R U . . .
C24 C 1.0674(4) 1.0714(4) 0.8799(3) 0.0568(12) Uani 1 1 d . . . . .
H24 H 1.118527 1.126628 0.878047 0.068 Uiso 1 1 calc R U . . .
C18 C 1.2106(6) 0.9849(4) 0.6076(3) 0.0878(19) Uani 1 1 d . . . . .
H18A H 1.265303 1.037971 0.575235 0.132 Uiso 1 1 calc R U . . .
H18B H 1.264846 0.928890 0.626732 0.132 Uiso 1 1 calc R U . . .
H18C H 1.142695 0.965168 0.585718 0.132 Uiso 1 1 calc R U . . .
C17 C 1.1465(5) 1.0205(3) 0.6622(2) 0.0532(12) Uani 1 1 d . . . . .
C19 C 1.2481(5) 1.0459(4) 0.7003(3) 0.0868(19) Uani 1 1 d . . . . .
H19A H 1.303973 1.100814 0.670803 0.130 Uiso 1 1 calc R U . . .
H19B H 1.204107 1.064434 0.736708 0.130 Uiso 1 1 calc R U . . .
H19C H 1.301828 0.988995 0.718132 0.130 Uiso 1 1 calc R U . . .
C20 C 1.0547(6) 1.1029(4) 0.6366(3) 0.092(2) Uani 1 1 d . . . . .
H20A H 1.104102 1.159741 0.605094 0.138 Uiso 1 1 calc R U . . .
H20B H 0.988297 1.081655 0.614621 0.138 Uiso 1 1 calc R U . . .
H20C H 1.011931 1.120675 0.673525 0.138 Uiso 1 1 calc R U . . .
F1 F 0.5213(3) 1.0647(2) 0.54838(13) 0.0707(8) Uani 1 1 d . . . . .

loop_
_atom_site_aniso_label
_atom_site_aniso_U_11
_atom_site_aniso_U_22
_atom_site_aniso_U_33
_atom_site_aniso_U_23
_atom_site_aniso_U_13
_atom_site_aniso_U_12
Re2 0.02387(7) 0.01892(8) 0.02499(8) -0.00540(6) -0.00346(6) 0.00146(6)
Re1 0.02591(8) 0.02083(8) 0.02618(8) -0.00638(6) -0.00384(6) 0.00327(6)
Cl5 0.0315(4) 0.0317(5) 0.0346(5) -0.0133(4) -0.0077(4) -0.0007(4)
Cl4 0.0375(5) 0.0253(5) 0.0370(5) -0.0052(4) -0.0062(4) 0.0100(4)
P1 0.0293(4) 0.0238(5) 0.0258(5) -0.0064(4) -0.0038(4) 0.0043(4)
Cl3 0.0485(6) 0.0515(6) 0.0456(6) -0.0284(5) 0.0002(4) 0.0102(5)
P2 0.0226(4) 0.0223(5) 0.0280(5) -0.0047(4) -0.0047(3) 0.0012(3)
C2 0.0331(19) 0.0220(19) 0.041(2) -0.0053(16) 0.0001(17) 0.0015(15)
C1 0.0319(18) 0.033(2) 0.0274(19) -0.0060(16) -0.0065(15) 0.0077(16)
N10 0.0288(14) 0.0207(15) 0.0296(16) -0.0072(12) -0.0051(12) 0.0043(12)
Cl1 0.0299(4) 0.0424(6) 0.0429(5) -0.0048(4) -0.0104(4) 0.0070(4)
N1 0.0390(18) 0.0348(19) 0.0398(19) -0.0036(15) -0.0005(15) -0.0019(15)
N20 0.0224(13) 0.0260(16) 0.0259(15) -0.0083(12) -0.0036(11) 0.0020(11)
C8 0.075(3) 0.077(4) 0.062(3) -0.013(3) -0.041(3) 0.005(3)
C10 0.164(6) 0.051(3) 0.045(3) 0.008(2) -0.024(4) -0.024(4)
N2 0.054(2) 0.0371(19) 0.0286(18) -0.0071(14) -0.0123(15) 0.0030(15)
C40 0.037(2) 0.036(2) 0.064(3) -0.024(2) -0.021(2) 0.0084(18)
C39 0.0267(17) 0.0251(19) 0.0263(18) -0.0104(15) 0.0016(14) 0.0036(14)
C44 0.039(2) 0.033(2) 0.046(2) -0.0213(18) -0.0169(18) 0.0076(17)
C42 0.045(2) 0.023(2) 0.054(3) -0.0170(18) -0.0004(19) 0.0043(17)
C43 0.046(2) 0.042(3) 0.060(3) -0.030(2) -0.016(2) 0.0037(19)
C41 0.039(2) 0.035(2) 0.077(3) -0.019(2) -0.018(2) 0.0150(18)
F2 0.0755(18) 0.0321(14) 0.086(2) -0.0308(13) -0.0157(15) 0.0169(12)
Cl2 0.0420(5) 0.0225(5) 0.0493(6) -0.0069(4) -0.0062(4) -0.0031(4)
C11 0.0273(17) 0.0275(19) 0.0304(19) -0.0060(15) -0.0061(14) 0.0038(14)
C12 0.070(3) 0.045(3) 0.039(2) -0.018(2) -0.019(2) 0.028(2)
C13 0.093(4) 0.060(3) 0.044(3) -0.024(2) -0.033(3) 0.027(3)
C14 0.052(2) 0.038(2) 0.044(3) -0.0009(19) -0.025(2) 0.0079(19)
C16 0.040(2) 0.027(2) 0.042(2) -0.0114(17) -0.0120(17) 0.0073(16)
C15 0.045(2) 0.026(2) 0.055(3) -0.0113(18) -0.020(2) 0.0062(17)
Cl6 0.0350(5) 0.0313(5) 0.0392(5) -0.0047(4) 0.0064(4) -0.0043(4)
C7 0.081(3) 0.046(3) 0.019(2) -0.0015(18) -0.011(2) -0.011(2)
C57 0.0266(17) 0.0260(19) 0.0264(18) -0.0066(14) -0.0030(14) 0.0043(14)
C58 0.039(2) 0.027(2) 0.037(2) -0.0068(17) -0.0045(17) -0.0008(16)
C61 0.046(2) 0.043(2) 0.033(2) -0.0051(18) -0.0146(18) 0.0158(19)
C51 0.0231(17) 0.0228(19) 0.037(2) -0.0009(15) -0.0044(15) -0.0020(14)
C52 0.0295(19) 0.034(2) 0.063(3) -0.018(2) -0.0067(18) 0.0050(16)
C50 0.041(2) 0.034(2) 0.035(2) -0.0121(17) -0.0019(17) 0.0029(17)
C46 0.040(2) 0.040(2) 0.036(2) -0.0087(18) 0.0038(17) -0.0025(17)
C62 0.0315(19) 0.032(2) 0.035(2) -0.0034(16) -0.0096(16) 0.0039(15)
C45 0.0250(17) 0.035(2) 0.0289(19) -0.0108(16) -0.0025(14) 0.0011(15)
C48 0.044(2) 0.071(3) 0.039(3) -0.027(2) 0.0031(19) 0.003(2)
C54 0.033(2) 0.042(3) 0.074(3) -0.002(2) -0.027(2) -0.0012(19)
C49 0.047(2) 0.050(3) 0.045(3) -0.024(2) 0.0018(19) 0.003(2)
C56 0.0279(18) 0.038(2) 0.040(2) -0.0058(18) -0.0087(16) -0.0003(16)
C60 0.070(3) 0.029(2) 0.036(2) -0.0031(18) -0.013(2) 0.012(2)
C47 0.039(2) 0.066(3) 0.032(2) -0.009(2) 0.0078(17) -0.002(2)
C53 0.030(2) 0.038(2) 0.086(4) -0.014(2) -0.013(2) 0.0092(18)
C59 0.060(3) 0.023(2) 0.044(2) -0.0041(18) -0.007(2) -0.0023(18)
C55 0.037(2) 0.054(3) 0.049(3) -0.011(2) -0.0172(19) -0.007(2)
C9 0.090(4) 0.085(4) 0.039(3) -0.019(3) 0.007(3) -0.016(3)
C32 0.053(2) 0.037(2) 0.029(2) -0.0052(17) -0.0046(18) 0.0083(18)
C27 0.0334(19) 0.031(2) 0.0263(19) -0.0056(15) -0.0044(15) 0.0012(15)
C22 0.046(2) 0.030(2) 0.043(2) -0.0123(18) -0.0069(19) -0.0023(17)
C33 0.0353(19) 0.032(2) 0.0216(18) -0.0027(15) 0.0005(14) 0.0078(16)
C26 0.041(2) 0.042(2) 0.044(2) -0.0180(19) -0.0090(18) 0.0072(18)
C38 0.0305(19) 0.060(3) 0.033(2) -0.0175(19) 0.0016(16) 0.0025(18)
C35 0.070(3) 0.062(3) 0.054(3) 0.006(3) 0.013(3) 0.041(3)
C21 0.0364(19) 0.027(2) 0.036(2) -0.0148(16) -0.0019(16) 0.0037(15)
C34 0.054(3) 0.033(2) 0.046(3) -0.0040(19) 0.010(2) 0.0123(19)
C25 0.041(2) 0.067(3) 0.072(3) -0.039(3) -0.017(2) -0.003(2)
C37 0.033(2) 0.102(4) 0.037(2) -0.022(3) -0.0050(18) 0.011(2)
C30 0.057(3) 0.061(3) 0.027(2) 0.000(2) -0.0059(19) -0.002(2)
C28 0.055(2) 0.048(3) 0.035(2) -0.0164(19) -0.0065(19) 0.015(2)
C29 0.061(3) 0.071(3) 0.026(2) -0.016(2) -0.0025(19) 0.008(2)
C36 0.040(3) 0.105(5) 0.038(3) -0.002(3) 0.001(2) 0.029(3)
C31 0.067(3) 0.037(2) 0.041(3) 0.0035(19) -0.010(2) 0.014(2)
C23 0.055(3) 0.037(2) 0.058(3) -0.017(2) 0.000(2) -0.003(2)
C24 0.049(3) 0.051(3) 0.077(4) -0.034(3) 0.004(2) -0.010(2)
C18 0.101(4) 0.072(4) 0.068(4) -0.009(3) 0.038(3) 0.001(3)
C17 0.062(3) 0.026(2) 0.053(3) 0.004(2) 0.020(2) -0.004(2)
C19 0.059(3) 0.076(4) 0.126(5) -0.043(4) 0.017(3) -0.031(3)
C20 0.111(5) 0.048(4) 0.083(4) 0.014(3) 0.018(4) 0.020(3)
F1 0.092(2) 0.0572(18) 0.0572(17) -0.0006(14) -0.0450(15) 0.0218(15)

loop_
_atom_type_symbol
_atom_type_description
_atom_type_scat_dispersion_real
_atom_type_scat_dispersion_imag
_atom_type_scat_source
C C 0.0033 0.0016 'International Tables Vol C Tables 4.2.6.8 and 6.1.1.4'
H H 0.0000 0.0000 'International Tables Vol C Tables 4.2.6.8 and 6.1.1.4'
Cl Cl 0.1484 0.1585 'International Tables Vol C Tables 4.2.6.8 and 6.1.1.4'
F F 0.0171 0.0103 'International Tables Vol C Tables 4.2.6.8 and 6.1.1.4'
N N 0.0061 0.0033 'International Tables Vol C Tables 4.2.6.8 and 6.1.1.4'
P P 0.1023 0.0942 'International Tables Vol C Tables 4.2.6.8 and 6.1.1.4'
Re Re -1.0185 7.2310 'International Tables Vol C Tables 4.2.6.8 and 6.1.1.4'

loop_
_geom_angle_atom_site_label_1
_geom_angle_atom_site_label_2
_geom_angle_atom_site_label_3
_geom_angle
_geom_angle_site_symmetry_1
_geom_angle_site_symmetry_3
_geom_angle_publ_flag
Cl5 Re2 Cl4 92.15(3) . . ?
Cl5 Re2 P2 88.41(3) . . ?
Cl5 Re2 Cl6 85.87(3) . . ?
Cl4 Re2 P2 82.98(3) . . ?
C2 Re2 Cl5 167.96(10) . . ?
C2 Re2 Cl4 78.03(10) . . ?
C2 Re2 P2 97.17(10) . . ?
C2 Re2 Cl6 86.80(10) . . ?
N20 Re2 Cl5 102.51(9) . . ?
N20 Re2 Cl4 164.18(9) . . ?
N20 Re2 P2 91.42(9) . . ?
N20 Re2 C2 88.06(13) . . ?
N20 Re2 Cl6 99.06(9) . . ?
Cl6 Re2 Cl4 87.77(3) . . ?
Cl6 Re2 P2 168.93(3) . . ?
Cl3 Re1 P1 173.65(3) . . ?
C1 Re1 P1 94.61(11) . . ?
C1 Re1 Cl3 86.12(11) . . ?
C1 Re1 Cl1 80.79(9) . . ?
C1 Re1 Cl2 169.35(10) . . ?
N10 Re1 P1 93.14(10) . . ?
N10 Re1 Cl3 93.21(10) . . ?
N10 Re1 C1 85.96(13) . . ?
N10 Re1 Cl1 166.29(10) . . ?
N10 Re1 Cl2 101.69(10) . . ?
Cl1 Re1 P1 84.47(3) . . ?
Cl1 Re1 Cl3 89.43(4) . . ?
Cl2 Re1 P1 92.38(3) . . ?
Cl2 Re1 Cl3 86.06(4) . . ?
Cl2 Re1 Cl1 91.91(3) . . ?
C27 P1 Re1 120.24(13) . . ?
C27 P1 C33 102.30(16) . . ?
C33 P1 Re1 108.86(12) . . ?
C21 P1 Re1 112.48(13) . . ?
C21 P1 C27 105.46(17) . . ?
C21 P1 C33 106.29(17) . . ?
C57 P2 Re2 110.33(11) . . ?
C57 P2 C45 101.22(16) . . ?
C51 P2 Re2 113.58(12) . . ?
C51 P2 C57 107.66(16) . . ?
C51 P2 C45 104.03(16) . . ?
C45 P2 Re2 118.86(12) . . ?
N2 C2 Re2 173.8(3) . . ?
N1 C1 Re1 172.9(3) . . ?
C11 N10 Re1 164.4(3) . . ?
C1 N1 C17 175.7(4) . . ?
C39 N20 Re2 166.7(2) . . ?
H8A C8 H8B 109.5 . . ?
H8A C8 H8C 109.5 . . ?
H8B C8 H8C 109.5 . . ?
C7 C8 H8A 109.5 . . ?
C7 C8 H8B 109.5 . . ?
C7 C8 H8C 109.5 . . ?
H10A C10 H10B 109.5 . . ?
H10A C10 H10C 109.5 . . ?
H10B C10 H10C 109.5 . . ?
C7 C10 H10A 109.5 . . ?
C7 C10 H10B 109.5 . . ?
C7 C10 H10C 109.5 . . ?
C2 N2 C7 167.6(4) . . ?
C39 C40 H40 120.0 . . ?
C41 C40 H40 120.0 . . ?
C41 C40 C39 120.1(4) . . ?
N20 C39 C40 120.0(3) . . ?
N20 C39 C44 120.1(3) . . ?
C40 C39 C44 119.8(3) . . ?
C39 C44 H44 120.4 . . ?
C43 C44 C39 119.2(3) . . ?
C43 C44 H44 120.4 . . ?
C43 C42 C41 122.7(4) . . ?
F2 C42 C43 119.0(4) . . ?
F2 C42 C41 118.3(3) . . ?
C44 C43 H43 120.2 . . ?
C42 C43 C44 119.6(4) . . ?
C42 C43 H43 120.2 . . ?
C40 C41 H41 120.7 . . ?
C42 C41 C40 118.6(4) . . ?
C42 C41 H41 120.7 . . ?
C12 C11 N10 117.7(3) . . ?
C16 C11 N10 120.8(3) . . ?
C16 C11 C12 121.5(3) . . ?
C11 C12 H12 120.6 . . ?
C11 C12 C13 118.9(4) . . ?
C13 C12 H12 120.6 . . ?
C12 C13 H13 120.7 . . ?
C14 C13 C12 118.5(4) . . ?
C14 C13 H13 120.7 . . ?
C15 C14 C13 123.7(4) . . ?
C15 C14 F1 118.5(4) . . ?
F1 C14 C13 117.8(4) . . ?
C11 C16 H16 120.6 . . ?
C11 C16 C15 118.8(4) . . ?
C15 C16 H16 120.6 . . ?
C14 C15 C16 118.5(4) . . ?
C14 C15 H15 120.8 . . ?
C16 C15 H15 120.8 . . ?
C10 C7 C8 111.6(4) . . ?
N2 C7 C8 107.7(4) . . ?
N2 C7 C10 105.3(4) . . ?
N2 C7 C9 107.2(4) . . ?
C9 C7 C8 111.3(4) . . ?
C9 C7 C10 113.3(4) . . ?
C58 C57 P2 123.5(3) . . ?
C58 C57 C62 119.5(3) . . ?
C62 C57 P2 116.7(3) . . ?
C57 C58 H58 120.1 . . ?
C57 C58 C59 119.8(4) . . ?
C59 C58 H58 120.1 . . ?
C62 C61 H61 119.7 . . ?
C60 C61 H61 119.7 . . ?
C60 C61 C62 120.7(4) . . ?
C52 C51 P2 121.6(3) . . ?
C56 C51 P2 119.5(3) . . ?
C56 C51 C52 118.6(3) . . ?
C51 C52 H52 120.0 . . ?
C53 C52 C51 119.9(4) . . ?
C53 C52 H52 120.0 . . ?
C45 C50 H50 120.0 . . ?
C45 C50 C49 119.9(4) . . ?
C49 C50 H50 120.0 . . ?
C45 C46 H46 119.8 . . ?
C47 C46 H46 119.8 . . ?
C47 C46 C45 120.4(4) . . ?
C57 C62 H62 120.1 . . ?
C61 C62 C57 119.8(4) . . ?
C61 C62 H62 120.1 . . ?
C50 C45 P2 121.5(3) . . ?
C50 C45 C46 118.8(4) . . ?
C46 C45 P2 119.6(3) . . ?
C49 C48 H48 120.2 . . ?
C47 C48 H48 120.2 . . ?
C47 C48 C49 119.6(4) . . ?
C53 C54 H54 119.9 . . ?
C55 C54 H54 119.9 . . ?
C55 C54 C53 120.2(4) . . ?
C50 C49 H49 119.7 . . ?
C48 C49 C50 120.5(4) . . ?
C48 C49 H49 119.7 . . ?
C51 C56 H56 119.7 . . ?
C55 C56 C51 120.6(4) . . ?
C55 C56 H56 119.7 . . ?
C61 C60 H60 120.0 . . ?
C61 C60 C59 120.0(4) . . ?
C59 C60 H60 120.0 . . ?
C46 C47 H47 119.6 . . ?
C48 C47 C46 120.7(4) . . ?
C48 C47 H47 119.6 . . ?
C52 C53 H53 119.8 . . ?
C54 C53 C52 120.5(4) . . ?
C54 C53 H53 119.8 . . ?
C58 C59 H59 119.9 . . ?
C60 C59 C58 120.2(4) . . ?
C60 C59 H59 119.9 . . ?
C54 C55 C56 120.1(4) . . ?
C54 C55 H55 119.9 . . ?
C56 C55 H55 119.9 . . ?
C7 C9 H9A 109.5 . . ?
C7 C9 H9B 109.5 . . ?
C7 C9 H9C 109.5 . . ?
H9A C9 H9B 109.5 . . ?
H9A C9 H9C 109.5 . . ?
H9B C9 H9C 109.5 . . ?
C27 C32 H32 120.1 . . ?
C27 C32 C31 119.7(4) . . ?
C31 C32 H32 120.1 . . ?
C32 C27 P1 122.2(3) . . ?
C28 C27 P1 118.9(3) . . ?
C28 C27 C32 118.8(3) . . ?
C21 C22 H22 119.5 . . ?
C23 C22 H22 119.5 . . ?
C23 C22 C21 121.0(4) . . ?
C38 C33 P1 116.3(3) . . ?
C34 C33 P1 124.6(3) . . ?
C34 C33 C38 119.0(4) . . ?
C21 C26 H26 120.0 . . ?
C25 C26 H26 120.0 . . ?
C25 C26 C21 119.9(4) . . ?
C33 C38 H38 119.8 . . ?
C37 C38 C33 120.4(4) . . ?
C37 C38 H38 119.8 . . ?
C34 C35 H35 119.8 . . ?
C36 C35 H35 119.8 . . ?
C36 C35 C34 120.5(5) . . ?
C22 C21 P1 120.1(3) . . ?
C22 C21 C26 117.7(4) . . ?
C26 C21 P1 122.2(3) . . ?
C33 C34 C35 119.6(5) . . ?
C33 C34 H34 120.2 . . ?
C35 C34 H34 120.2 . . ?
C26 C25 H25 119.3 . . ?
C24 C25 C26 121.4(4) . . ?
C24 C25 H25 119.3 . . ?
C38 C37 H37 119.8 . . ?
C36 C37 C38 120.4(5) . . ?
C36 C37 H37 119.8 . . ?
C29 C30 H30 119.9 . . ?
C31 C30 H30 119.9 . . ?
C31 C30 C29 120.1(4) . . ?
C27 C28 H28 119.5 . . ?
C29 C28 C27 121.0(4) . . ?
C29 C28 H28 119.5 . . ?
C30 C29 C28 120.0(4) . . ?
C30 C29 H29 120.0 . . ?
C28 C29 H29 120.0 . . ?
C35 C36 C37 120.2(4) . . ?
C35 C36 H36 119.9 . . ?
C37 C36 H36 119.9 . . ?
C32 C31 H31 119.8 . . ?
C30 C31 C32 120.4(4) . . ?
C30 C31 H31 119.8 . . ?
C22 C23 H23 119.8 . . ?
C24 C23 C22 120.5(4) . . ?
C24 C23 H23 119.8 . . ?
C25 C24 C23 119.5(4) . . ?
C25 C24 H24 120.3 . . ?
C23 C24 H24 120.3 . . ?
H18A C18 H18B 109.5 . . ?
H18A C18 H18C 109.5 . . ?
H18B C18 H18C 109.5 . . ?
C17 C18 H18A 109.5 . . ?
C17 C18 H18B 109.5 . . ?
C17 C18 H18C 109.5 . . ?
N1 C17 C18 106.9(4) . . ?
N1 C17 C19 106.9(4) . . ?
N1 C17 C20 106.5(4) . . ?
C19 C17 C18 111.3(5) . . ?
C20 C17 C18 112.2(5) . . ?
C20 C17 C19 112.6(5) . . ?
C17 C19 H19A 109.5 . . ?
C17 C19 H19B 109.5 . . ?
C17 C19 H19C 109.5 . . ?
H19A C19 H19B 109.5 . . ?
H19A C19 H19C 109.5 . . ?
H19B C19 H19C 109.5 . . ?
C17 C20 H20A 109.5 . . ?
C17 C20 H20B 109.5 . . ?
C17 C20 H20C 109.5 . . ?
H20A C20 H20B 109.5 . . ?
H20A C20 H20C 109.5 . . ?
H20B C20 H20C 109.5 . . ?

loop_
_geom_bond_atom_site_label_1
_geom_bond_atom_site_label_2
_geom_bond_distance
_geom_bond_site_symmetry_2
_geom_bond_publ_flag
Re2 Cl5 2.3887(9) . ?
Re2 Cl4 2.4276(8) . ?
Re2 P2 2.4473(9) . ?
Re2 C2 2.045(4) . ?
Re2 N20 1.715(3) . ?
Re2 Cl6 2.4144(9) . ?
Re1 P1 2.4593(9) . ?
Re1 Cl3 2.4252(10) . ?
Re1 C1 2.020(4) . ?
Re1 N10 1.715(3) . ?
Re1 Cl1 2.4005(9) . ?
Re1 Cl2 2.3994(9) . ?
P1 C27 1.829(3) . ?
P1 C33 1.830(3) . ?
P1 C21 1.812(4) . ?
P2 C57 1.818(3) . ?
P2 C51 1.816(3) . ?
P2 C45 1.841(4) . ?
C2 N2 1.146(5) . ?
C1 N1 1.151(5) . ?
N10 C11 1.391(4) . ?
N1 C17 1.458(5) . ?
N20 C39 1.382(4) . ?
C8 H8A 0.9800 . ?
C8 H8B 0.9800 . ?
C8 H8C 0.9800 . ?
C8 C7 1.525(7) . ?
C10 H10A 0.9800 . ?
C10 H10B 0.9800 . ?
C10 H10C 0.9800 . ?
C10 C7 1.521(7) . ?
N2 C7 1.463(5) . ?
C40 H40 0.9500 . ?
C40 C39 1.384(5) . ?
C40 C41 1.379(6) . ?
C39 C44 1.399(5) . ?
C44 H44 0.9500 . ?
C44 C43 1.370(5) . ?
C42 C43 1.358(5) . ?
C42 C41 1.362(6) . ?
C42 F2 1.354(4) . ?
C43 H43 0.9500 . ?
C41 H41 0.9500 . ?
C11 C12 1.384(5) . ?
C11 C16 1.382(5) . ?
C12 H12 0.9500 . ?
C12 C13 1.385(6) . ?
C13 H13 0.9500 . ?
C13 C14 1.365(6) . ?
C14 C15 1.353(6) . ?
C14 F1 1.357(4) . ?
C16 H16 0.9500 . ?
C16 C15 1.393(5) . ?
C15 H15 0.9500 . ?
C7 C9 1.520(7) . ?
C57 C58 1.386(5) . ?
C57 C62 1.401(5) . ?
C58 H58 0.9500 . ?
C58 C59 1.395(5) . ?
C61 H61 0.9500 . ?
C61 C62 1.383(5) . ?
C61 C60 1.373(6) . ?
C51 C52 1.394(5) . ?
C51 C56 1.389(5) . ?
C52 H52 0.9500 . ?
C52 C53 1.387(6) . ?
C50 H50 0.9500 . ?
C50 C45 1.386(5) . ?
C50 C49 1.395(6) . ?
C46 H46 0.9500 . ?
C46 C45 1.392(5) . ?
C46 C47 1.388(6) . ?
C62 H62 0.9500 . ?
C48 H48 0.9500 . ?
C48 C49 1.380(6) . ?
C48 C47 1.360(6) . ?
C54 H54 0.9500 . ?
C54 C53 1.370(7) . ?
C54 C55 1.367(6) . ?
C49 H49 0.9500 . ?
C56 H56 0.9500 . ?
C56 C55 1.385(5) . ?
C60 H60 0.9500 . ?
C60 C59 1.385(6) . ?
C47 H47 0.9500 . ?
C53 H53 0.9500 . ?
C59 H59 0.9500 . ?
C55 H55 0.9500 . ?
C9 H9A 0.9800 . ?
C9 H9B 0.9800 . ?
C9 H9C 0.9800 . ?
C32 H32 0.9500 . ?
C32 C27 1.387(5) . ?
C32 C31 1.398(5) . ?
C27 C28 1.383(5) . ?
C22 H22 0.9500 . ?
C22 C21 1.399(5) . ?
C22 C23 1.385(6) . ?
C33 C38 1.389(6) . ?
C33 C34 1.384(5) . ?
C26 H26 0.9500 . ?
C26 C21 1.406(5) . ?
C26 C25 1.389(6) . ?
C38 H38 0.9500 . ?
C38 C37 1.386(5) . ?
C35 H35 0.9500 . ?
C35 C34 1.404(6) . ?
C35 C36 1.363(8) . ?
C34 H34 0.9500 . ?
C25 H25 0.9500 . ?
C25 C24 1.366(7) . ?
C37 H37 0.9500 . ?
C37 C36 1.364(8) . ?
C30 H30 0.9500 . ?
C30 C29 1.371(6) . ?
C30 C31 1.368(6) . ?
C28 H28 0.9500 . ?
C28 C29 1.380(6) . ?
C29 H29 0.9500 . ?
C36 H36 0.9500 . ?
C31 H31 0.9500 . ?
C23 H23 0.9500 . ?
C23 C24 1.375(6) . ?
C24 H24 0.9500 . ?
C18 H18A 0.9800 . ?
C18 H18B 0.9800 . ?
C18 H18C 0.9800 . ?
C18 C17 1.529(7) . ?
C17 C19 1.520(7) . ?
C17 C20 1.508(7) . ?
C19 H19A 0.9800 . ?
C19 H19B 0.9800 . ?
C19 H19C 0.9800 . ?
C20 H20A 0.9800 . ?
C20 H20B 0.9800 . ?
C20 H20C 0.9800 . ?

loop_
_geom_torsion_atom_site_label_1
_geom_torsion_atom_site_label_2
_geom_torsion_atom_site_label_3
_geom_torsion_atom_site_label_4
_geom_torsion
_geom_torsion_site_symmetry_1
_geom_torsion_site_symmetry_2
_geom_torsion_site_symmetry_3
_geom_torsion_site_symmetry_4
_geom_torsion_publ_flag
Re2 P2 C57 C58 132.9(3) . . . . ?
Re2 P2 C57 C62 -53.6(3) . . . . ?
Re2 P2 C51 C52 113.0(3) . . . . ?
Re2 P2 C51 C56 -61.7(3) . . . . ?
Re2 P2 C45 C50 -37.0(3) . . . . ?
Re2 P2 C45 C46 145.5(2) . . . . ?
Re2 N20 C39 C40 178.3(9) . . . . ?
Re2 N20 C39 C44 -0.2(13) . . . . ?
Re1 P1 C27 C32 7.3(4) . . . . ?
Re1 P1 C27 C28 -169.4(3) . . . . ?
Re1 P1 C33 C38 52.9(3) . . . . ?
Re1 P1 C33 C34 -124.6(3) . . . . ?
Re1 P1 C21 C22 64.7(3) . . . . ?
Re1 P1 C21 C26 -112.9(3) . . . . ?
Re1 N10 C11 C12 73.0(11) . . . . ?
Re1 N10 C11 C16 -104.9(10) . . . . ?
Cl5 Re2 N20 C39 -161.5(11) . . . . ?
Cl4 Re2 N20 C39 -4.0(14) . . . . ?
P1 Re1 N10 C11 125.3(10) . . . . ?
P1 C27 C28 C29 177.5(3) . . . . ?
P1 C33 C38 C37 -175.5(3) . . . . ?
P1 C33 C34 C35 174.6(3) . . . . ?
Cl3 Re1 N10 C11 -55.0(10) . . . . ?
P2 Re2 N20 C39 -72.8(11) . . . . ?
P2 C57 C58 C59 172.5(3) . . . . ?
P2 C57 C62 C61 -173.9(3) . . . . ?
P2 C51 C52 C53 -172.3(3) . . . . ?
P2 C51 C56 C55 174.2(3) . . . . ?
C2 Re2 N20 C39 24.3(11) . . . . ?
C2 N2 C7 C8 144.5(18) . . . . ?
C2 N2 C7 C10 25(2) . . . . ?
C2 N2 C7 C9 -95.6(19) . . . . ?
C1 Re1 N10 C11 30.9(10) . . . . ?
N10 C11 C12 C13 -175.6(4) . . . . ?
N10 C11 C16 C15 175.7(3) . . . . ?
Cl1 Re1 N10 C11 45.8(12) . . . . ?
N20 C39 C44 C43 178.5(4) . . . . ?
C40 C39 C44 C43 0.0(6) . . . . ?
C39 C40 C41 C42 2.1(7) . . . . ?
C39 C44 C43 C42 0.4(6) . . . . ?
C43 C42 C41 C40 -1.6(7) . . . . ?
C41 C40 C39 N20 -179.8(4) . . . . ?
C41 C40 C39 C44 -1.3(6) . . . . ?
C41 C42 C43 C44 0.4(7) . . . . ?
F2 C42 C43 C44 -178.8(4) . . . . ?
F2 C42 C41 C40 177.5(4) . . . . ?
Cl2 Re1 N10 C11 -141.6(10) . . . . ?
C11 C12 C13 C14 -0.6(8) . . . . ?
C11 C16 C15 C14 0.1(6) . . . . ?
C12 C11 C16 C15 -2.1(6) . . . . ?
C12 C13 C14 C15 -1.4(8) . . . . ?
C12 C13 C14 F1 178.8(4) . . . . ?
C13 C14 C15 C16 1.6(7) . . . . ?
C16 C11 C12 C13 2.3(7) . . . . ?
Cl6 Re2 N20 C39 110.7(11) . . . . ?
C57 P2 C51 C52 -124.6(3) . . . . ?
C57 P2 C51 C56 60.8(3) . . . . ?
C57 P2 C45 C50 -157.9(3) . . . . ?
C57 P2 C45 C46 24.6(3) . . . . ?
C57 C58 C59 C60 0.2(6) . . . . ?
C58 C57 C62 C61 -0.2(6) . . . . ?
C61 C60 C59 C58 1.4(7) . . . . ?
C51 P2 C57 C58 8.4(4) . . . . ?
C51 P2 C57 C62 -178.1(3) . . . . ?
C51 P2 C45 C50 90.5(3) . . . . ?
C51 P2 C45 C46 -87.0(3) . . . . ?
C51 C52 C53 C54 -1.5(6) . . . . ?
C51 C56 C55 C54 -2.1(6) . . . . ?
C52 C51 C56 C55 -0.6(5) . . . . ?
C62 C57 C58 C59 -0.8(6) . . . . ?
C62 C61 C60 C59 -2.4(7) . . . . ?
C45 P2 C57 C58 -100.4(3) . . . . ?
C45 P2 C57 C62 73.1(3) . . . . ?
C45 P2 C51 C52 -17.7(3) . . . . ?
C45 P2 C51 C56 167.6(3) . . . . ?
C45 C50 C49 C48 -0.1(6) . . . . ?
C45 C46 C47 C48 0.3(6) . . . . ?
C49 C50 C45 P2 -176.2(3) . . . . ?
C49 C50 C45 C46 1.3(5) . . . . ?
C49 C48 C47 C46 0.9(6) . . . . ?
C56 C51 C52 C53 2.4(6) . . . . ?
C60 C61 C62 C57 1.8(6) . . . . ?
C47 C46 C45 P2 176.1(3) . . . . ?
C47 C46 C45 C50 -1.4(5) . . . . ?
C47 C48 C49 C50 -1.0(6) . . . . ?
C53 C54 C55 C56 3.1(6) . . . . ?
C55 C54 C53 C52 -1.3(7) . . . . ?
C32 C27 C28 C29 0.7(6) . . . . ?
C27 P1 C33 C38 -75.4(3) . . . . ?
C27 P1 C33 C34 107.2(3) . . . . ?
C27 P1 C21 C22 -162.5(3) . . . . ?
C27 P1 C21 C26 19.9(4) . . . . ?
C27 C32 C31 C30 -1.7(7) . . . . ?
C27 C28 C29 C30 -0.8(7) . . . . ?
C22 C23 C24 C25 -1.0(7) . . . . ?
C33 P1 C27 C32 128.0(3) . . . . ?
C33 P1 C27 C28 -48.7(4) . . . . ?
C33 P1 C21 C22 -54.4(3) . . . . ?
C33 P1 C21 C26 128.0(3) . . . . ?
C33 C38 C37 C36 -0.1(6) . . . . ?
C26 C25 C24 C23 -0.6(7) . . . . ?
C38 C33 C34 C35 -2.8(6) . . . . ?
C38 C37 C36 C35 -1.2(7) . . . . ?
C21 P1 C27 C32 -121.0(3) . . . . ?
C21 P1 C27 C28 62.3(3) . . . . ?
C21 P1 C33 C38 174.3(3) . . . . ?
C21 P1 C33 C34 -3.2(4) . . . . ?
C21 C22 C23 C24 2.0(7) . . . . ?
C21 C26 C25 C24 1.1(7) . . . . ?
C34 C33 C38 C37 2.1(6) . . . . ?
C34 C35 C36 C37 0.5(7) . . . . ?
C25 C26 C21 P1 177.5(3) . . . . ?
C25 C26 C21 C22 -0.1(6) . . . . ?
C29 C30 C31 C32 1.6(7) . . . . ?
C36 C35 C34 C33 1.5(7) . . . . ?
C31 C32 C27 P1 -176.2(3) . . . . ?
C31 C32 C27 C28 0.5(6) . . . . ?
C31 C30 C29 C28 -0.4(7) . . . . ?
C23 C22 C21 P1 -179.1(3) . . . . ?
C23 C22 C21 C26 -1.4(6) . . . . ?
F1 C14 C15 C16 -178.6(4) . . . . ?
